data_7051818
loop_
_publ_author_name
'Zaitsev, Kirill V.'
'Bermeshev, Maxim V.'
'Samsonov, Alexey A.'
'Oprunenko, Juri F.'
'Churakov, Andrei V.'
'Howard, Judith A. L.'
'Karlov, Sergey S.'
'Zaitseva, Galina S.'

_publ_section_title
;
 Titanium complexes based on chiral enantiopure dialkanolamines:
 synthesis, structures and catalytic activity
;
_journal_issue 8
_journal_name_full 'New Journal of Chemistry'
_journal_page_first 1415
_journal_paper_doi 10.1039/b714739b
_journal_volume 32
_journal_year 2008
_chemical_formula_moiety 'C32 H50 N2 O4 Ti'
_chemical_formula_sum 'C32 H50 N2 O4 Ti'
_chemical_formula_weight 574.64
_chemical_name_systematic
;
?
;
_space_group_IT_number 19
_symmetry_cell_setting orthorhombic
_symmetry_space_group_name_Hall 'P 2ac 2ab'
_symmetry_space_group_name_H-M 'P 21 21 21'
_atom_sites_solution_hydrogens geom
_atom_sites_solution_primary direct
_atom_sites_solution_secondary difmap
_audit_creation_method SHELXL-97
_cell_angle_alpha 90.00
_cell_angle_beta 90.00
_cell_angle_gamma 90.00
_cell_formula_units_Z 4
_cell_length_a 8.6073(4)
_cell_length_b 18.8704(9)
_cell_length_c 19.0174(9)
_cell_measurement_reflns_used 4381
_cell_measurement_temperature 120(2)
_cell_measurement_theta_max 27.103
_cell_measurement_theta_min 2.398
_cell_volume 3088.9(3)
_computing_structure_refinement 'SHELXL-97 (Sheldrick, 1997)'
_computing_structure_solution 'SHELXS-97 (Sheldrick, 1990)'
_diffrn_ambient_temperature 120(2)
_diffrn_measured_fraction_theta_full 1.000
_diffrn_measured_fraction_theta_max 1.000
_diffrn_measurement_device_type 'Bruker SMART 1K'
_diffrn_measurement_method \w
_diffrn_radiation_monochromator graphite
_diffrn_radiation_source 'fine-focus sealed tube'
_diffrn_radiation_type MoK\a
_diffrn_radiation_wavelength 0.71073
_diffrn_reflns_av_R_equivalents 0.0879
_diffrn_reflns_av_sigmaI/netI 0.1091
_diffrn_reflns_limit_h_max 10
_diffrn_reflns_limit_h_min -10
_diffrn_reflns_limit_k_max 24
_diffrn_reflns_limit_k_min -23
_diffrn_reflns_limit_l_max 16
_diffrn_reflns_limit_l_min -24
_diffrn_reflns_number 19614
_diffrn_reflns_theta_full 27.00
_diffrn_reflns_theta_max 27.00
_diffrn_reflns_theta_min 1.52
_exptl_absorpt_coefficient_mu 0.314
_exptl_absorpt_correction_T_max 0.9814
_exptl_absorpt_correction_T_min 0.9692
_exptl_absorpt_correction_type multi-scan
_exptl_crystal_colour colourless
_exptl_crystal_density_diffrn 1.236
_exptl_crystal_density_method 'not measured'
_exptl_crystal_description block
_exptl_crystal_F_000 1240
_exptl_crystal_size_max 0.10
_exptl_crystal_size_mid 0.10
_exptl_crystal_size_min 0.06
_refine_diff_density_max 0.376
_refine_diff_density_min -0.356
_refine_diff_density_rms 0.064
_refine_ls_abs_structure_details 'Flack H D (1983), Acta Cryst. A39, 876-881'
_refine_ls_abs_structure_Flack 0.02(3)
_refine_ls_extinction_method none
_refine_ls_goodness_of_fit_ref 1.014
_refine_ls_hydrogen_treatment constr
_refine_ls_matrix_type full
_refine_ls_number_parameters 362
_refine_ls_number_reflns 6735
_refine_ls_number_restraints 0
_refine_ls_restrained_S_all 1.014
_refine_ls_R_factor_all 0.0898
_refine_ls_R_factor_gt 0.0590
_refine_ls_shift/su_max 0.001
_refine_ls_shift/su_mean 0.000
_refine_ls_structure_factor_coef Fsqd
_refine_ls_weighting_details 'calc w=1/[\s^2^(Fo^2^)+(0.0333P)^2^+0.1331P] where P=(Fo^2^+2Fc^2^)/3'
_refine_ls_weighting_scheme calc
_refine_ls_wR_factor_gt 0.0957
_refine_ls_wR_factor_ref 0.1029
_reflns_number_gt 5068
_reflns_number_total 6735
_reflns_threshold_expression I>2\s(I)
_cod_data_source_file b714739b.txt
_cod_data_source_block mI
_cod_database_code 7051818

loop_
_symmetry_equiv_pos_as_xyz
'x, y, z'
'-x+1/2, -y, z+1/2'
'-x, y+1/2, -z+1/2'
'x+1/2, -y+1/2, -z'

loop_
_atom_site_label
_atom_site_type_symbol
_atom_site_fract_x
_atom_site_fract_y
_atom_site_fract_z
_atom_site_U_iso_or_equiv
_atom_site_adp_type
_atom_site_occupancy
_atom_site_symmetry_multiplicity
_atom_site_calc_flag
_atom_site_refinement_flags
_atom_site_disorder_assembly
_atom_site_disorder_group
Ti Ti 0.35372(6) 0.09632(3) 0.81516(3) 0.01339(13) Uani 1 1 d . . .
N1 N 0.4207(3) 0.06758(14) 0.94995(14) 0.0138(6) Uani 1 1 d . . .
N2 N 0.5464(3) 0.17099(14) 0.71902(14) 0.0149(6) Uani 1 1 d . . .
O11 O 0.5025(2) 0.02604(10) 0.81815(12) 0.0161(5) Uani 1 1 d . . .
O12 O 0.1746(2) 0.06930(11) 0.85827(10) 0.0141(5) Uani 1 1 d . . .
O21 O 0.3952(2) 0.18680(11) 0.84555(11) 0.0152(5) Uani 1 1 d . . .
O22 O 0.2748(2) 0.09497(12) 0.72690(11) 0.0164(5) Uani 1 1 d . . .
C11 C 0.5165(4) -0.02823(17) 0.86907(18) 0.0172(8) Uani 1 1 d . . .
C12 C 0.6672(4) -0.06913(17) 0.85470(18) 0.0222(8) Uani 1 1 d . . .
H12A H 0.6604 -0.0922 0.8087 0.033 Uiso 1 1 calc R . .
H12B H 0.6821 -0.1051 0.8913 0.033 Uiso 1 1 calc R . .
H12C H 0.7552 -0.0362 0.8550 0.033 Uiso 1 1 calc R . .
C13 C 0.3801(4) -0.07996(16) 0.86263(18) 0.0223(8) Uani 1 1 d . . .
H13A H 0.3825 -0.1026 0.8163 0.033 Uiso 1 1 calc R . .
H13B H 0.2821 -0.0541 0.8683 0.033 Uiso 1 1 calc R . .
H13C H 0.3884 -0.1163 0.8993 0.033 Uiso 1 1 calc R . .
C14 C 0.5295(4) 0.00773(17) 0.94145(17) 0.0153(7) Uani 1 1 d . . .
H14A H 0.5087 -0.0278 0.9786 0.018 Uiso 1 1 calc R . .
H14B H 0.6371 0.0251 0.9479 0.018 Uiso 1 1 calc R . .
C15 C 0.1319(4) 0.07450(16) 0.93016(16) 0.0151(7) Uani 1 1 d . . .
C16 C 0.0948(4) 0.15209(17) 0.94689(17) 0.0185(8) Uani 1 1 d . . .
H16A H 0.0089 0.1682 0.9171 0.028 Uiso 1 1 calc R . .
H16B H 0.1867 0.1813 0.9379 0.028 Uiso 1 1 calc R . .
H16C H 0.0650 0.1564 0.9964 0.028 Uiso 1 1 calc R . .
C17 C -0.0126(4) 0.02937(19) 0.94133(19) 0.0205(8) Uani 1 1 d . . .
H17A H -0.0960 0.0462 0.9104 0.031 Uiso 1 1 calc R . .
H17B H -0.0461 0.0331 0.9905 0.031 Uiso 1 1 calc R . .
H17C H 0.0111 -0.0202 0.9303 0.031 Uiso 1 1 calc R . .
C18 C 0.2655(4) 0.04427(17) 0.97393(17) 0.0158(7) Uani 1 1 d . . .
H18A H 0.2514 0.0588 1.0236 0.019 Uiso 1 1 calc R . .
H18B H 0.2609 -0.0081 0.9721 0.019 Uiso 1 1 calc R . .
C19 C 0.4843(4) 0.12665(16) 0.99510(17) 0.0138(7) Uani 1 1 d . . .
H19A H 0.4072 0.1662 0.9920 0.017 Uiso 1 1 calc R . .
C20 C 0.6368(4) 0.15628(17) 0.96725(17) 0.0181(8) Uani 1 1 d . . .
H20A H 0.6313 0.1603 0.9159 0.027 Uiso 1 1 calc R . .
H20B H 0.7221 0.1244 0.9802 0.027 Uiso 1 1 calc R . .
H20C H 0.6552 0.2032 0.9877 0.027 Uiso 1 1 calc R . .
C21 C 0.4048(4) 0.24986(16) 0.80470(17) 0.0154(7) Uani 1 1 d . . .
C22 C 0.2452(4) 0.26500(17) 0.77205(19) 0.0192(8) Uani 1 1 d . . .
H22A H 0.1700 0.2750 0.8095 0.029 Uiso 1 1 calc R . .
H22B H 0.2108 0.2236 0.7451 0.029 Uiso 1 1 calc R . .
H22C H 0.2528 0.3061 0.7407 0.029 Uiso 1 1 calc R . .
C23 C 0.4462(4) 0.31083(17) 0.85481(19) 0.0235(8) Uani 1 1 d . . .
H23A H 0.3609 0.3181 0.8882 0.035 Uiso 1 1 calc R . .
H23B H 0.4629 0.3543 0.8276 0.035 Uiso 1 1 calc R . .
H23C H 0.5413 0.2990 0.8806 0.035 Uiso 1 1 calc R . .
C24 C 0.5405(4) 0.24076(17) 0.75262(17) 0.0169(8) Uani 1 1 d . . .
H24A H 0.5318 0.2774 0.7156 0.020 Uiso 1 1 calc R . .
H24B H 0.6394 0.2489 0.7780 0.020 Uiso 1 1 calc R . .
C25 C 0.3394(4) 0.10022(19) 0.65803(15) 0.0183(7) Uani 1 1 d . . .
C26 C 0.4297(4) 0.03166(18) 0.64323(19) 0.0229(8) Uani 1 1 d . . .
H26A H 0.3576 -0.0085 0.6424 0.034 Uiso 1 1 calc R . .
H26B H 0.5073 0.0243 0.6802 0.034 Uiso 1 1 calc R . .
H26C H 0.4820 0.0354 0.5976 0.034 Uiso 1 1 calc R . .
C27 C 0.2060(4) 0.1096(2) 0.60609(17) 0.0246(9) Uani 1 1 d . . .
H27A H 0.1385 0.0678 0.6076 0.037 Uiso 1 1 calc R . .
H27B H 0.2479 0.1153 0.5585 0.037 Uiso 1 1 calc R . .
H27C H 0.1458 0.1518 0.6188 0.037 Uiso 1 1 calc R . .
C28 C 0.4429(4) 0.16698(17) 0.65730(17) 0.0149(7) Uani 1 1 d . . .
H28A H 0.5067 0.1669 0.6140 0.018 Uiso 1 1 calc R . .
H28B H 0.3759 0.2096 0.6562 0.018 Uiso 1 1 calc R . .
C29 C 0.7093(4) 0.14736(17) 0.70145(17) 0.0161(8) Uani 1 1 d . . .
H29A H 0.6976 0.1012 0.6762 0.019 Uiso 1 1 calc R . .
C30 C 0.8038(4) 0.13096(19) 0.76738(18) 0.0220(8) Uani 1 1 d . . .
H30A H 0.7499 0.0949 0.7953 0.033 Uiso 1 1 calc R . .
H30B H 0.8157 0.1742 0.7954 0.033 Uiso 1 1 calc R . .
H30C H 0.9065 0.1132 0.7538 0.033 Uiso 1 1 calc R . .
C31 C 0.4943(3) 0.10672(17) 1.07298(16) 0.0143(7) Uani 1 1 d . . .
C32 C 0.6108(4) 0.06233(17) 1.09967(17) 0.0192(8) Uani 1 1 d . . .
H32A H 0.6919 0.0465 1.0697 0.023 Uiso 1 1 calc R . .
C33 C 0.6083(4) 0.04140(18) 1.16971(18) 0.0255(9) Uani 1 1 d . . .
H33A H 0.6890 0.0121 1.1875 0.031 Uiso 1 1 calc R . .
C34 C 0.4896(5) 0.0627(2) 1.21372(18) 0.0279(9) Uani 1 1 d . . .
H34A H 0.4857 0.0463 1.2609 0.033 Uiso 1 1 calc R . .
C35 C 0.3774(4) 0.10781(18) 1.18885(18) 0.0257(8) Uani 1 1 d . . .
H35A H 0.2971 0.1238 1.2192 0.031 Uiso 1 1 calc R . .
C36 C 0.3813(4) 0.13007(18) 1.11915(17) 0.0203(8) Uani 1 1 d . . .
H36A H 0.3043 0.1622 1.1028 0.024 Uiso 1 1 calc R . .
C41 C 0.7967(4) 0.19619(18) 0.65066(18) 0.0174(8) Uani 1 1 d . . .
C42 C 0.7997(4) 0.1816(2) 0.57881(19) 0.0278(9) Uani 1 1 d . . .
H42A H 0.7486 0.1404 0.5616 0.033 Uiso 1 1 calc R . .
C43 C 0.8754(4) 0.2256(2) 0.5322(2) 0.0393(11) Uani 1 1 d . . .
H43A H 0.8743 0.2150 0.4834 0.047 Uiso 1 1 calc R . .
C44 C 0.9529(4) 0.2849(2) 0.5561(2) 0.0349(11) Uani 1 1 d . . .
H44A H 1.0053 0.3152 0.5240 0.042 Uiso 1 1 calc R . .
C45 C 0.9535(4) 0.2998(2) 0.6266(2) 0.0295(9) Uani 1 1 d . . .
H45A H 1.0069 0.3404 0.6435 0.035 Uiso 1 1 calc R . .
C46 C 0.8771(4) 0.25603(17) 0.67331(18) 0.0217(8) Uani 1 1 d . . .
H46A H 0.8794 0.2670 0.7221 0.026 Uiso 1 1 calc R . .

loop_
_atom_site_aniso_label
_atom_site_aniso_U_11
_atom_site_aniso_U_22
_atom_site_aniso_U_33
_atom_site_aniso_U_23
_atom_site_aniso_U_13
_atom_site_aniso_U_12
Ti 0.0132(3) 0.0151(3) 0.0118(3) -0.0014(3) 0.0001(3) -0.0009(3)
N1 0.0088(13) 0.0126(14) 0.0198(16) -0.0012(12) -0.0005(11) 0.0021(12)
N2 0.0152(15) 0.0160(14) 0.0136(15) 0.0010(12) -0.0012(12) 0.0018(12)
O11 0.0171(11) 0.0165(11) 0.0147(12) -0.0023(11) 0.0017(11) 0.0016(10)
O12 0.0136(11) 0.0199(12) 0.0087(11) -0.0011(10) 0.0005(9) -0.0009(10)
O21 0.0152(12) 0.0140(11) 0.0164(12) 0.0040(10) 0.0016(10) -0.0014(10)
O22 0.0170(11) 0.0199(12) 0.0123(11) 0.0000(11) 0.0008(9) -0.0058(11)
C11 0.0196(18) 0.0153(17) 0.0166(18) -0.0022(15) -0.0040(15) 0.0018(15)
C12 0.0234(19) 0.0192(18) 0.024(2) -0.0047(15) -0.0013(16) 0.0018(16)
C13 0.0239(19) 0.0165(19) 0.0266(19) -0.0033(15) -0.0052(16) -0.0015(15)
C14 0.0131(17) 0.0151(17) 0.0177(18) 0.0014(15) -0.0025(15) 0.0004(14)
C15 0.0156(17) 0.0192(18) 0.0104(16) 0.0018(13) 0.0004(14) -0.0004(15)
C16 0.0160(18) 0.025(2) 0.0147(18) -0.0025(16) 0.0022(14) 0.0026(15)
C17 0.0117(17) 0.032(2) 0.0179(19) 0.0043(17) 0.0010(15) 0.0004(16)
C18 0.0158(17) 0.0171(18) 0.0144(18) 0.0011(15) 0.0039(14) -0.0052(15)
C19 0.0136(17) 0.0119(16) 0.0158(18) -0.0023(14) -0.0009(14) 0.0017(14)
C20 0.0183(18) 0.0190(18) 0.0171(18) 0.0007(14) -0.0024(16) -0.0031(17)
C21 0.0179(17) 0.0136(16) 0.0148(18) 0.0025(15) -0.0002(14) -0.0006(14)
C22 0.0189(18) 0.0150(18) 0.0237(19) 0.0004(16) -0.0011(15) 0.0020(15)
C23 0.027(2) 0.0164(18) 0.027(2) -0.0028(16) 0.0047(17) -0.0027(16)
C24 0.0200(18) 0.0150(17) 0.0158(19) -0.0002(14) -0.0016(15) -0.0059(15)
C25 0.0167(16) 0.0269(18) 0.0112(15) -0.0012(15) 0.0007(13) -0.0041(18)
C26 0.027(2) 0.0228(19) 0.019(2) -0.0056(16) 0.0038(17) -0.0018(17)
C27 0.026(2) 0.031(2) 0.0162(18) -0.0005(17) -0.0016(15) -0.0050(17)
C28 0.0140(18) 0.0172(18) 0.0134(17) 0.0020(14) 0.0005(14) 0.0019(14)
C29 0.0170(17) 0.0158(17) 0.0156(19) -0.0031(14) -0.0030(14) 0.0006(14)
C30 0.0180(19) 0.028(2) 0.0205(19) 0.0042(17) 0.0003(15) 0.0014(16)
C31 0.0102(16) 0.0175(18) 0.0152(17) -0.0043(15) -0.0010(13) -0.0057(15)
C32 0.0190(19) 0.0172(18) 0.0215(19) -0.0047(15) 0.0013(15) 0.0000(15)
C33 0.031(2) 0.0229(19) 0.023(2) 0.0007(16) -0.0072(16) 0.0005(17)
C34 0.037(2) 0.034(2) 0.0125(18) -0.0014(17) 0.0017(17) -0.008(2)
C35 0.0204(18) 0.036(2) 0.0203(18) -0.0107(19) 0.0069(17) -0.0044(17)
C36 0.016(2) 0.028(2) 0.0174(19) -0.0069(15) -0.0010(15) -0.0026(16)
C41 0.0077(16) 0.0238(19) 0.0206(19) 0.0041(16) -0.0006(14) 0.0012(14)
C42 0.024(2) 0.036(2) 0.024(2) -0.0063(19) 0.0005(17) -0.0024(18)
C43 0.024(2) 0.074(3) 0.019(2) 0.002(2) 0.0042(19) -0.002(2)
C44 0.020(2) 0.058(3) 0.027(2) 0.019(2) 0.0043(19) -0.003(2)
C45 0.018(2) 0.029(2) 0.041(3) 0.0100(19) 0.0052(18) -0.0003(17)
C46 0.0157(18) 0.0264(19) 0.023(2) 0.0016(16) 0.0047(16) 0.0031(16)

loop_
_atom_type_symbol
_atom_type_description
_atom_type_scat_dispersion_real
_atom_type_scat_dispersion_imag
_atom_type_scat_source
C C 0.0033 0.0016 'International Tables Vol C Tables 4.2.6.8 and 6.1.1.4'
H H 0.0000 0.0000 'International Tables Vol C Tables 4.2.6.8 and 6.1.1.4'
N N 0.0061 0.0033 'International Tables Vol C Tables 4.2.6.8 and 6.1.1.4'
O O 0.0106 0.0060 'International Tables Vol C Tables 4.2.6.8 and 6.1.1.4'
Ti Ti 0.2776 0.4457 'International Tables Vol C Tables 4.2.6.8 and 6.1.1.4'

loop_
_geom_angle_atom_site_label_1
_geom_angle_atom_site_label_2
_geom_angle_atom_site_label_3
_geom_angle
_geom_angle_site_symmetry_1
_geom_angle_site_symmetry_3
_geom_angle_publ_flag
O22 Ti O12 95.51(9) . . ?
O22 Ti O21 112.18(10) . . ?
O12 Ti O21 106.45(9) . . ?
O22 Ti O11 106.19(10) . . ?
O12 Ti O11 111.90(10) . . ?
O21 Ti O11 121.57(10) . . ?
O22 Ti N1 164.45(9) . . ?
O12 Ti N1 72.23(9) . . ?
O21 Ti N1 81.11(9) . . ?
O11 Ti N1 71.09(9) . . ?
O22 Ti N2 68.26(9) . . ?
O12 Ti N2 157.43(9) . . ?
O21 Ti N2 68.19(8) . . ?
O11 Ti N2 88.34(9) . . ?
N1 Ti N2 126.11(8) . . ?
C14 N1 C18 112.3(2) . . ?
C14 N1 C19 113.4(2) . . ?
C18 N1 C19 111.8(2) . . ?
C14 N1 Ti 100.74(18) . . ?
C18 N1 Ti 99.24(18) . . ?
C19 N1 Ti 118.17(18) . . ?
C24 N2 C28 111.8(3) . . ?
C24 N2 C29 113.3(3) . . ?
C28 N2 C29 111.7(2) . . ?
C24 N2 Ti 98.32(18) . . ?
C28 N2 Ti 97.69(17) . . ?
C29 N2 Ti 122.57(19) . . ?
C11 O11 Ti 126.9(2) . . ?
C15 O12 Ti 129.37(19) . . ?
C21 O21 Ti 128.05(18) . . ?
C25 O22 Ti 134.77(18) . . ?
O11 C11 C13 110.0(3) . . ?
O11 C11 C12 108.3(3) . . ?
C13 C11 C12 108.2(3) . . ?
O11 C11 C14 107.4(3) . . ?
C13 C11 C14 114.1(3) . . ?
C12 C11 C14 108.6(3) . . ?
C11 C12 H12A 109.5 . . ?
C11 C12 H12B 109.5 . . ?
H12A C12 H12B 109.5 . . ?
C11 C12 H12C 109.5 . . ?
H12A C12 H12C 109.5 . . ?
H12B C12 H12C 109.5 . . ?
C11 C13 H13A 109.5 . . ?
C11 C13 H13B 109.5 . . ?
H13A C13 H13B 109.5 . . ?
C11 C13 H13C 109.5 . . ?
H13A C13 H13C 109.5 . . ?
H13B C13 H13C 109.5 . . ?
N1 C14 C11 112.9(3) . . ?
N1 C14 H14A 109.0 . . ?
C11 C14 H14A 109.0 . . ?
N1 C14 H14B 109.0 . . ?
C11 C14 H14B 109.0 . . ?
H14A C14 H14B 107.8 . . ?
O12 C15 C17 107.9(3) . . ?
O12 C15 C18 107.7(3) . . ?
C17 C15 C18 109.2(3) . . ?
O12 C15 C16 108.7(2) . . ?
C17 C15 C16 109.6(3) . . ?
C18 C15 C16 113.6(3) . . ?
C15 C16 H16A 109.5 . . ?
C15 C16 H16B 109.5 . . ?
H16A C16 H16B 109.5 . . ?
C15 C16 H16C 109.5 . . ?
H16A C16 H16C 109.5 . . ?
H16B C16 H16C 109.5 . . ?
C15 C17 H17A 109.5 . . ?
C15 C17 H17B 109.5 . . ?
H17A C17 H17B 109.5 . . ?
C15 C17 H17C 109.5 . . ?
H17A C17 H17C 109.5 . . ?
H17B C17 H17C 109.5 . . ?
N1 C18 C15 113.6(3) . . ?
N1 C18 H18A 108.8 . . ?
C15 C18 H18A 108.8 . . ?
N1 C18 H18B 108.8 . . ?
C15 C18 H18B 108.8 . . ?
H18A C18 H18B 107.7 . . ?
N1 C19 C20 112.7(3) . . ?
N1 C19 C31 112.9(3) . . ?
C20 C19 C31 112.2(3) . . ?
N1 C19 H19A 106.1 . . ?
C20 C19 H19A 106.1 . . ?
C31 C19 H19A 106.1 . . ?
C19 C20 H20A 109.5 . . ?
C19 C20 H20B 109.5 . . ?
H20A C20 H20B 109.5 . . ?
C19 C20 H20C 109.5 . . ?
H20A C20 H20C 109.5 . . ?
H20B C20 H20C 109.5 . . ?
O21 C21 C22 108.9(2) . . ?
O21 C21 C23 107.5(3) . . ?
C22 C21 C23 108.6(3) . . ?
O21 C21 C24 107.6(2) . . ?
C22 C21 C24 116.1(3) . . ?
C23 C21 C24 107.8(3) . . ?
C21 C22 H22A 109.5 . . ?
C21 C22 H22B 109.5 . . ?
H22A C22 H22B 109.5 . . ?
C21 C22 H22C 109.5 . . ?
H22A C22 H22C 109.5 . . ?
H22B C22 H22C 109.5 . . ?
C21 C23 H23A 109.5 . . ?
C21 C23 H23B 109.5 . . ?
H23A C23 H23B 109.5 . . ?
C21 C23 H23C 109.5 . . ?
H23A C23 H23C 109.5 . . ?
H23B C23 H23C 109.5 . . ?
N2 C24 C21 114.0(3) . . ?
N2 C24 H24A 108.7 . . ?
C21 C24 H24A 108.7 . . ?
N2 C24 H24B 108.7 . . ?
C21 C24 H24B 108.7 . . ?
H24A C24 H24B 107.6 . . ?
O22 C25 C27 108.0(3) . . ?
O22 C25 C26 107.9(3) . . ?
C27 C25 C26 111.2(3) . . ?
O22 C25 C28 106.9(3) . . ?
C27 C25 C28 109.5(3) . . ?
C26 C25 C28 113.2(3) . . ?
C25 C26 H26A 109.5 . . ?
C25 C26 H26B 109.5 . . ?
H26A C26 H26B 109.5 . . ?
C25 C26 H26C 109.5 . . ?
H26A C26 H26C 109.5 . . ?
H26B C26 H26C 109.5 . . ?
C25 C27 H27A 109.5 . . ?
C25 C27 H27B 109.5 . . ?
H27A C27 H27B 109.5 . . ?
C25 C27 H27C 109.5 . . ?
H27A C27 H27C 109.5 . . ?
H27B C27 H27C 109.5 . . ?
N2 C28 C25 112.5(3) . . ?
N2 C28 H28A 109.1 . . ?
C25 C28 H28A 109.1 . . ?
N2 C28 H28B 109.1 . . ?
C25 C28 H28B 109.1 . . ?
H28A C28 H28B 107.8 . . ?
N2 C29 C30 111.9(3) . . ?
N2 C29 C41 114.7(3) . . ?
C30 C29 C41 112.2(3) . . ?
N2 C29 H29A 105.7 . . ?
C30 C29 H29A 105.7 . . ?
C41 C29 H29A 105.7 . . ?
C29 C30 H30A 109.5 . . ?
C29 C30 H30B 109.5 . . ?
H30A C30 H30B 109.5 . . ?
C29 C30 H30C 109.5 . . ?
H30A C30 H30C 109.5 . . ?
H30B C30 H30C 109.5 . . ?
C36 C31 C32 117.6(3) . . ?
C36 C31 C19 119.8(3) . . ?
C32 C31 C19 122.5(3) . . ?
C33 C32 C31 120.4(3) . . ?
C33 C32 H32A 119.8 . . ?
C31 C32 H32A 119.8 . . ?
C34 C33 C32 120.6(3) . . ?
C34 C33 H33A 119.7 . . ?
C32 C33 H33A 119.7 . . ?
C35 C34 C33 119.5(3) . . ?
C35 C34 H34A 120.2 . . ?
C33 C34 H34A 120.2 . . ?
C34 C35 C36 119.9(3) . . ?
C34 C35 H35A 120.0 . . ?
C36 C35 H35A 120.0 . . ?
C31 C36 C35 121.7(3) . . ?
C31 C36 H36A 119.1 . . ?
C35 C36 H36A 119.1 . . ?
C46 C41 C42 117.0(3) . . ?
C46 C41 C29 122.5(3) . . ?
C42 C41 C29 120.5(3) . . ?
C43 C42 C41 121.3(4) . . ?
C43 C42 H42A 119.4 . . ?
C41 C42 H42A 119.4 . . ?
C42 C43 C44 120.4(4) . . ?
C42 C43 H43A 119.8 . . ?
C44 C43 H43A 119.8 . . ?
C45 C44 C43 119.3(4) . . ?
C45 C44 H44A 120.3 . . ?
C43 C44 H44A 120.3 . . ?
C44 C45 C46 120.4(4) . . ?
C44 C45 H45A 119.8 . . ?
C46 C45 H45A 119.8 . . ?
C45 C46 C41 121.6(3) . . ?
C45 C46 H46A 119.2 . . ?
C41 C46 H46A 119.2 . . ?

loop_
_geom_bond_atom_site_label_1
_geom_bond_atom_site_label_2
_geom_bond_distance
_geom_bond_site_symmetry_2
_geom_bond_publ_flag
Ti O22 1.811(2) . ?
Ti O12 1.819(2) . ?
Ti O21 1.838(2) . ?
Ti O11 1.844(2) . ?
Ti N1 2.683(3) . ?
Ti N2 2.842(3) . ?
N1 C14 1.476(4) . ?
N1 C18 1.479(4) . ?
N1 C19 1.510(4) . ?
N2 C24 1.464(4) . ?
N2 C28 1.476(4) . ?
N2 C29 1.508(4) . ?
O11 C11 1.415(4) . ?
O12 C15 1.419(4) . ?
O21 C21 1.424(4) . ?
O22 C25 1.426(3) . ?
C11 C13 1.532(4) . ?
C11 C12 1.534(5) . ?
C11 C14 1.539(4) . ?
C12 H12A 0.9800 . ?
C12 H12B 0.9800 . ?
C12 H12C 0.9800 . ?
C13 H13A 0.9800 . ?
C13 H13B 0.9800 . ?
C13 H13C 0.9800 . ?
C14 H14A 0.9900 . ?
C14 H14B 0.9900 . ?
C15 C17 1.523(4) . ?
C15 C18 1.530(4) . ?
C15 C16 1.532(4) . ?
C16 H16A 0.9800 . ?
C16 H16B 0.9800 . ?
C16 H16C 0.9800 . ?
C17 H17A 0.9800 . ?
C17 H17B 0.9800 . ?
C17 H17C 0.9800 . ?
C18 H18A 0.9900 . ?
C18 H18B 0.9900 . ?
C19 C20 1.522(5) . ?
C19 C31 1.531(4) . ?
C19 H19A 1.0000 . ?
C20 H20A 0.9800 . ?
C20 H20B 0.9800 . ?
C20 H20C 0.9800 . ?
C21 C22 1.535(4) . ?
C21 C23 1.536(5) . ?
C21 C24 1.541(4) . ?
C22 H22A 0.9800 . ?
C22 H22B 0.9800 . ?
C22 H22C 0.9800 . ?
C23 H23A 0.9800 . ?
C23 H23B 0.9800 . ?
C23 H23C 0.9800 . ?
C24 H24A 0.9900 . ?
C24 H24B 0.9900 . ?
C25 C27 1.525(4) . ?
C25 C26 1.536(5) . ?
C25 C28 1.543(5) . ?
C26 H26A 0.9800 . ?
C26 H26B 0.9800 . ?
C26 H26C 0.9800 . ?
C27 H27A 0.9800 . ?
C27 H27B 0.9800 . ?
C27 H27C 0.9800 . ?
C28 H28A 0.9900 . ?
C28 H28B 0.9900 . ?
C29 C30 1.526(4) . ?
C29 C41 1.532(4) . ?
C29 H29A 1.0000 . ?
C30 H30A 0.9800 . ?
C30 H30B 0.9800 . ?
C30 H30C 0.9800 . ?
C31 C36 1.382(4) . ?
C31 C32 1.402(4) . ?
C32 C33 1.389(4) . ?
C32 H32A 0.9500 . ?
C33 C34 1.381(5) . ?
C33 H33A 0.9500 . ?
C34 C35 1.371(5) . ?
C34 H34A 0.9500 . ?
C35 C36 1.391(5) . ?
C35 H35A 0.9500 . ?
C36 H36A 0.9500 . ?
C41 C46 1.393(4) . ?
C41 C42 1.394(5) . ?
C42 C43 1.378(5) . ?
C42 H42A 0.9500 . ?
C43 C44 1.381(5) . ?
C43 H43A 0.9500 . ?
C44 C45 1.370(5) . ?
C44 H44A 0.9500 . ?
C45 C46 1.379(5) . ?
C45 H45A 0.9500 . ?
C46 H46A 0.9500 . ?
